data_7116345
loop_
_publ_author_name
'Maxime Romain'
'Denis Tondelier'
'Bernard Geffroy'
'Anna Shirinskaya'
'Olivier Jeannin'
'Joelle Rault-Berthelot'
'Cyril Poriel'

_publ_section_title
;
 Spiro-configured phenyl acridine thioxanthene dioxide as a host for
 efficient PhOLEDs
;
_journal_name_full Chem.Commun.
_journal_page_first 1313
_journal_paper_doi 10.1039/C4cc08028A
_journal_volume 51
_journal_year 2015
_chemical_formula_moiety '     C31 H21 N O2 S'
_chemical_formula_sum 'C31 H21 N O2 S'
_chemical_formula_weight 471.56
_chemical_name_systematic
; 
 ? 
;
_space_group_IT_number 2
_symmetry_cell_setting triclinic
_symmetry_space_group_name_Hall '-P 1'
_symmetry_space_group_name_H-M 'P -1'
_atom_sites_solution_hydrogens geom
_atom_sites_solution_primary direct
_atom_sites_solution_secondary difmap
_audit_creation_method SHELXL-97
_cell_angle_alpha 112.2520(10)
_cell_angle_beta 95.2040(10)
_cell_angle_gamma 94.2860(10)
_cell_formula_units_Z 2
_cell_length_a 8.8667(3)
_cell_length_b 11.8588(3)
_cell_length_c 15.4264(4)
_cell_measurement_reflns_used 5721
_cell_measurement_temperature 150(2)
_cell_measurement_theta_max 27.38
_cell_measurement_theta_min 2.77
_cell_volume 1484.57(7)
_computing_cell_refinement 'Bruker SMART (Bruker, 2002)'
_computing_data_collection 'Bruker SAINT (Bruker, 2002)'
_computing_data_reduction 'Bruker SAINT (Bruker, 2002)'
_computing_molecular_graphics 'Ortep-3 for Windows (Farrugia, 1997)'
_computing_publication_material 'WinGX publication routines (Farrugia, 1999)'
_computing_structure_refinement 'SHELXL-97 (Sheldrick, 1997)'
_computing_structure_solution 'SIR97 (ALtomare et al., 1999))'
_diffrn_ambient_temperature 150(2)
_diffrn_detector 'CCD plate'
_diffrn_measured_fraction_theta_full 0.986
_diffrn_measured_fraction_theta_max 0.986
_diffrn_measurement_device_type 'APEXII, Bruker-AXS'
_diffrn_measurement_method 'CCD rotation images, thin slices'
_diffrn_radiation_monochromator graphite
_diffrn_radiation_probe x-ray
_diffrn_radiation_type MoK\a
_diffrn_radiation_wavelength 0.71073
_diffrn_reflns_av_R_equivalents 0.0248
_diffrn_reflns_av_sigmaI/netI 0.0426
_diffrn_reflns_limit_h_max 11
_diffrn_reflns_limit_h_min -11
_diffrn_reflns_limit_k_max 15
_diffrn_reflns_limit_k_min -10
_diffrn_reflns_limit_l_max 18
_diffrn_reflns_limit_l_min -20
_diffrn_reflns_number 13134
_diffrn_reflns_theta_full 27.55
_diffrn_reflns_theta_max 27.55
_diffrn_reflns_theta_min 1.44
_exptl_absorpt_coefficient_mu 0.133
_exptl_absorpt_correction_T_max 0.972
_exptl_absorpt_correction_T_min 0.950
_exptl_absorpt_correction_type multi-scan
_exptl_absorpt_process_details
;
  [Sheldrick, G.M. (2002). SADABS Bruker AXS Inc., Madison, Wisconsin, USA]
;
_exptl_crystal_colour colorless
_exptl_crystal_density_diffrn 1.055
_exptl_crystal_density_method 'not measured'
_exptl_crystal_description prism
_exptl_crystal_F_000 492
_exptl_crystal_size_max 0.45
_exptl_crystal_size_mid 0.32
_exptl_crystal_size_min 0.21
_platon_squeeze_details ' squeeze on disordered chloroform molecules'
_refine_diff_density_max 0.601
_refine_diff_density_min -0.421
_refine_diff_density_rms 0.076
_refine_ls_extinction_method none
_refine_ls_goodness_of_fit_ref 1.111
_refine_ls_hydrogen_treatment constr
_refine_ls_matrix_type full
_refine_ls_number_parameters 317
_refine_ls_number_reflns 6766
_refine_ls_number_restraints 0
_refine_ls_restrained_S_all 1.111
_refine_ls_R_factor_all 0.0792
_refine_ls_R_factor_gt 0.0667
_refine_ls_shift/su_max 0.001
_refine_ls_shift/su_mean 0.000
_refine_ls_structure_factor_coef Fsqd
_refine_ls_weighting_details 'calc w=1/[\s^2^(Fo^2^)+(0.0815P)^2^+1.2350P] where P=(Fo^2^+2Fc^2^)/3'
_refine_ls_weighting_scheme calc
_refine_ls_wR_factor_gt 0.1868
_refine_ls_wR_factor_ref 0.1940
_reflns_number_gt 5152
_reflns_number_total 6766
_reflns_threshold_expression >2sigma(I)
_cod_data_source_file c4cc08028a2.cif
_cod_data_source_block squeezed
_cod_original_sg_symbol_Hall -P1
_cod_original_sg_symbol_H-M P-1
_cod_original_formula_sum '    C31 H21 N O2 S'
_cod_database_code 7116345

loop_
_symmetry_equiv_pos_as_xyz
'x, y, z'
'-x, -y, -z'

loop_
_atom_site_label
_atom_site_type_symbol
_atom_site_fract_x
_atom_site_fract_y
_atom_site_fract_z
_atom_site_U_iso_or_equiv
_atom_site_adp_type
_atom_site_occupancy
_atom_site_symmetry_multiplicity
_atom_site_calc_flag
_atom_site_refinement_flags
C1 C 0.7022(2) 0.22600(19) 0.78863(15) 0.0219(4) Uani 1 1 d .
C2 C 0.6925(3) 0.1102(2) 0.69781(16) 0.0249(5) Uani 1 1 d .
C3 C 0.6151(3) 0.0017(2) 0.69745(17) 0.0296(5) Uani 1 1 d .
H3 H 0.5718 0.0037 0.7507 0.035 Uiso 1 1 calc R
C4 C 0.6023(3) -0.1078(2) 0.61967(19) 0.0372(6) Uani 1 1 d .
H4 H 0.5480 -0.1777 0.6202 0.045 Uiso 1 1 calc R
C5 C 0.6707(4) -0.1134(3) 0.5406(2) 0.0453(7) Uani 1 1 d .
H5 H 0.6662 -0.1881 0.4896 0.054 Uiso 1 1 calc R
C6 C 0.7443(4) -0.0104(3) 0.53725(19) 0.0455(7) Uani 1 1 d .
H6 H 0.7879 -0.0136 0.4839 0.055 Uiso 1 1 calc R
C7 C 0.7530(3) 0.1015(2) 0.61635(16) 0.0301(5) Uani 1 1 d .
C8 C 0.8625(3) 0.3472(2) 0.71225(15) 0.0239(4) Uani 1 1 d .
C9 C 0.9523(3) 0.4542(2) 0.71910(18) 0.0294(5) Uani 1 1 d .
H9 H 0.9895 0.4587 0.6659 0.035 Uiso 1 1 calc R
C10 C 0.9846(3) 0.5516(2) 0.80418(19) 0.0324(5) Uani 1 1 d .
H10 H 1.0449 0.6219 0.8091 0.039 Uiso 1 1 calc R
C11 C 0.9267(3) 0.5451(2) 0.88392(18) 0.0318(5) Uani 1 1 d .
H11 H 0.9487 0.6109 0.9419 0.038 Uiso 1 1 calc R
C12 C 0.8362(3) 0.4398(2) 0.87605(17) 0.0265(5) Uani 1 1 d .
H12 H 0.7976 0.4366 0.9293 0.032 Uiso 1 1 calc R
C13 C 0.8016(2) 0.3379(2) 0.78971(16) 0.0224(4) Uani 1 1 d .
C14 C 0.5408(2) 0.2625(2) 0.80352(16) 0.0233(4) Uani 1 1 d .
C15 C 0.4558(3) 0.2847(2) 0.73185(17) 0.0297(5) Uani 1 1 d .
H15 H 0.4984 0.2769 0.6773 0.036 Uiso 1 1 calc R
C16 C 0.3104(3) 0.3179(2) 0.74019(19) 0.0353(6) Uani 1 1 d .
H16 H 0.2549 0.3316 0.6917 0.042 Uiso 1 1 calc R
C17 C 0.2477(3) 0.3307(2) 0.82351(19) 0.0325(5) Uani 1 1 d .
H17 H 0.1506 0.3549 0.8309 0.039 Uiso 1 1 calc R
C18 C 0.3292(3) 0.3078(2) 0.89435(18) 0.0292(5) Uani 1 1 d .
H18 H 0.2858 0.3153 0.9486 0.035 Uiso 1 1 calc R
C19 C 0.4765(3) 0.2734(2) 0.88549(16) 0.0232(4) Uani 1 1 d .
N1 N 0.5561(2) 0.24856(19) 0.95783(14) 0.0289(4) Uani 1 1 d .
C21 C 0.7023(2) 0.20774(19) 0.94897(16) 0.0227(4) Uani 1 1 d .
C22 C 0.7763(3) 0.1807(2) 1.02246(17) 0.0263(5) Uani 1 1 d .
H22 H 0.7292 0.1893 1.0757 0.032 Uiso 1 1 calc R
C23 C 0.9195(3) 0.1411(2) 1.01473(17) 0.0255(5) Uani 1 1 d .
H23 H 0.9688 0.1245 1.0636 0.031 Uiso 1 1 calc R
C25 C 0.9901(3) 0.1260(2) 0.93543(17) 0.0276(5) Uani 1 1 d .
H25 H 1.0855 0.0982 0.9303 0.033 Uiso 1 1 calc R
C26 C 0.9170(3) 0.1528(2) 0.86380(17) 0.0252(5) Uani 1 1 d .
H26 H 0.9642 0.1432 0.8104 0.030 Uiso 1 1 calc R
C27 C 0.7733(2) 0.19414(19) 0.87027(16) 0.0222(4) Uani 1 1 d .
C28 C 0.4930(3) 0.3667(2) 1.11560(19) 0.0348(6) Uani 1 1 d .
H28 H 0.5460 0.4369 1.1148 0.042 Uiso 1 1 calc R
C29 C 0.4229(3) 0.3714(3) 1.1933(2) 0.0408(6) Uani 1 1 d .
H29 H 0.4287 0.4454 1.2451 0.049 Uiso 1 1 calc R
C30 C 0.3446(3) 0.2677(3) 1.1946(2) 0.0391(6) Uani 1 1 d .
H30 H 0.2979 0.2721 1.2472 0.047 Uiso 1 1 calc R
C31 C 0.3346(3) 0.1572(3) 1.1185(2) 0.0353(6) Uani 1 1 d .
H31 H 0.2818 0.0874 1.1202 0.042 Uiso 1 1 calc R
C32 C 0.4033(3) 0.1496(2) 1.03896(18) 0.0308(5) Uani 1 1 d .
H32 H 0.3961 0.0755 0.9871 0.037 Uiso 1 1 calc R
C20 C 0.4832(3) 0.2554(2) 1.03870(17) 0.0275(5) Uani 1 1 d .
O1 O 0.7163(3) 0.2624(2) 0.54248(15) 0.0566(7) Uani 1 1 d .
O2 O 0.9735(3) 0.2071(2) 0.56235(17) 0.0640(7) Uani 1 1 d .
S1 S 0.83069(8) 0.23019(6) 0.59864(4) 0.0371(2) Uani 1 1 d .

loop_
_atom_site_aniso_label
_atom_site_aniso_U_11
_atom_site_aniso_U_22
_atom_site_aniso_U_33
_atom_site_aniso_U_23
_atom_site_aniso_U_13
_atom_site_aniso_U_12
C1 0.0220(10) 0.0210(10) 0.0209(10) 0.0070(8) 0.0008(8) -0.0002(8)
C2 0.0266(11) 0.0216(10) 0.0238(10) 0.0066(9) -0.0011(9) 0.0028(9)
C3 0.0298(12) 0.0270(12) 0.0293(12) 0.0095(10) 0.0016(9) -0.0013(9)
C4 0.0423(15) 0.0256(12) 0.0359(14) 0.0064(10) -0.0024(11) -0.0045(11)
C5 0.065(2) 0.0268(13) 0.0309(13) -0.0020(11) 0.0010(13) 0.0002(13)
C6 0.068(2) 0.0367(15) 0.0250(12) 0.0053(11) 0.0078(13) 0.0013(14)
C7 0.0352(13) 0.0277(12) 0.0232(11) 0.0067(9) 0.0020(9) -0.0030(10)
C8 0.0254(11) 0.0232(11) 0.0228(10) 0.0096(9) 0.0009(8) -0.0009(8)
C9 0.0279(12) 0.0316(12) 0.0325(12) 0.0173(10) 0.0032(9) 0.0005(10)
C10 0.0284(12) 0.0258(12) 0.0433(14) 0.0168(11) -0.0015(10) -0.0054(9)
C11 0.0302(12) 0.0234(11) 0.0365(13) 0.0071(10) 0.0006(10) 0.0003(9)
C12 0.0234(11) 0.0242(11) 0.0291(11) 0.0075(9) 0.0040(9) 0.0015(9)
C13 0.0164(9) 0.0230(10) 0.0270(11) 0.0090(9) 0.0006(8) 0.0032(8)
C14 0.0185(10) 0.0227(10) 0.0273(11) 0.0093(9) -0.0015(8) 0.0018(8)
C15 0.0264(12) 0.0375(13) 0.0248(11) 0.0128(10) -0.0014(9) 0.0041(10)
C16 0.0332(13) 0.0397(14) 0.0343(13) 0.0174(11) -0.0060(10) 0.0083(11)
C17 0.0173(10) 0.0350(13) 0.0460(14) 0.0167(11) 0.0013(10) 0.0064(9)
C18 0.0208(11) 0.0296(12) 0.0390(13) 0.0141(10) 0.0069(9) 0.0062(9)
C19 0.0232(11) 0.0201(10) 0.0270(11) 0.0107(9) 0.0007(8) 0.0009(8)
N1 0.0255(10) 0.0348(11) 0.0296(10) 0.0151(9) 0.0038(8) 0.0089(8)
C21 0.0215(10) 0.0176(10) 0.0260(10) 0.0065(8) -0.0002(8) -0.0017(8)
C22 0.0286(11) 0.0229(11) 0.0270(11) 0.0092(9) 0.0026(9) 0.0034(9)
C23 0.0245(11) 0.0214(10) 0.0292(11) 0.0100(9) -0.0027(9) 0.0003(8)
C25 0.0216(11) 0.0261(11) 0.0343(12) 0.0115(10) 0.0001(9) 0.0042(9)
C26 0.0216(10) 0.0230(11) 0.0299(11) 0.0087(9) 0.0042(9) 0.0022(8)
C27 0.0204(10) 0.0183(10) 0.0274(11) 0.0096(8) -0.0008(8) 0.0000(8)
C28 0.0347(13) 0.0322(13) 0.0402(14) 0.0165(11) 0.0102(11) 0.0017(10)
C29 0.0435(15) 0.0364(14) 0.0403(15) 0.0101(12) 0.0137(12) 0.0071(12)
C30 0.0298(13) 0.0547(17) 0.0441(15) 0.0283(14) 0.0167(11) 0.0085(12)
C31 0.0249(12) 0.0420(14) 0.0459(15) 0.0251(12) 0.0045(11) 0.0016(10)
C32 0.0255(11) 0.0323(12) 0.0368(13) 0.0163(10) 0.0021(10) 0.0031(9)
C20 0.0241(11) 0.0343(12) 0.0305(12) 0.0183(10) 0.0055(9) 0.0088(9)
O1 0.0768(17) 0.0505(13) 0.0409(11) 0.0278(10) -0.0218(11) -0.0203(11)
O2 0.0722(16) 0.0553(14) 0.0486(13) -0.0007(11) 0.0353(12) -0.0089(12)
S1 0.0491(4) 0.0364(4) 0.0231(3) 0.0109(2) 0.0045(3) -0.0085(3)

loop_
_atom_type_symbol
_atom_type_description
_atom_type_scat_dispersion_real
_atom_type_scat_dispersion_imag
_atom_type_scat_source
C C 0.0033 0.0016 'International Tables Vol C Tables 4.2.6.8 and 6.1.1.4'
H H 0.0000 0.0000 'International Tables Vol C Tables 4.2.6.8 and 6.1.1.4'
N N 0.0061 0.0033 'International Tables Vol C Tables 4.2.6.8 and 6.1.1.4'
O O 0.0106 0.0060 'International Tables Vol C Tables 4.2.6.8 and 6.1.1.4'
S S 0.1246 0.1234 'International Tables Vol C Tables 4.2.6.8 and 6.1.1.4'

loop_
_geom_angle_atom_site_label_1
_geom_angle_atom_site_label_2
_geom_angle_atom_site_label_3
_geom_angle
C13 C1 C2 115.11(18)
C13 C1 C14 107.41(17)
C2 C1 C14 108.94(17)
C13 C1 C27 107.12(17)
C2 C1 C27 107.03(17)
C14 C1 C27 111.26(18)
C7 C2 C3 116.6(2)
C7 C2 C1 126.5(2)
C3 C2 C1 117.0(2)
C4 C3 C2 121.4(2)
C4 C3 H3 119.3
C2 C3 H3 119.3
C3 C4 C5 120.0(2)
C3 C4 H4 120.0
C5 C4 H4 120.0
C6 C5 C4 120.5(2)
C6 C5 H5 119.8
C4 C5 H5 119.8
C5 C6 C7 118.8(3)
C5 C6 H6 120.6
C7 C6 H6 120.6
C2 C7 C6 122.7(2)
C2 C7 S1 122.64(18)
C6 C7 S1 114.4(2)
C13 C8 C9 121.9(2)
C13 C8 S1 123.40(17)
C9 C8 S1 114.70(17)
C10 C9 C8 119.9(2)
C10 C9 H9 120.0
C8 C9 H9 120.0
C9 C10 C11 119.8(2)
C9 C10 H10 120.1
C11 C10 H10 120.1
C12 C11 C10 119.8(2)
C12 C11 H11 120.1
C10 C11 H11 120.1
C11 C12 C13 121.7(2)
C11 C12 H12 119.1
C13 C12 H12 119.1
C8 C13 C12 116.8(2)
C8 C13 C1 125.4(2)
C12 C13 C1 117.7(2)
C19 C14 C15 119.3(2)
C19 C14 C1 122.36(19)
C15 C14 C1 118.3(2)
C16 C15 C14 121.6(2)
C16 C15 H15 119.2
C14 C15 H15 119.2
C15 C16 C17 118.7(2)
C15 C16 H16 120.7
C17 C16 H16 120.7
C18 C17 C16 120.4(2)
C18 C17 H17 119.8
C16 C17 H17 119.8
C17 C18 C19 120.8(2)
C17 C18 H18 119.6
C19 C18 H18 119.6
C14 C19 C18 119.2(2)
C14 C19 N1 121.2(2)
C18 C19 N1 119.7(2)
C19 N1 C21 121.04(19)
C19 N1 C20 119.31(19)
C21 N1 C20 119.47(18)
C27 C21 C22 119.6(2)
C27 C21 N1 121.38(19)
C22 C21 N1 119.1(2)
C23 C22 C21 119.6(2)
C23 C22 H22 120.2
C21 C22 H22 120.2
C25 C23 C22 121.0(2)
C25 C23 H23 119.5
C22 C23 H23 119.5
C26 C25 C23 119.1(2)
C26 C25 H25 120.4
C23 C25 H25 120.4
C25 C26 C27 121.1(2)
C25 C26 H26 119.5
C27 C26 H26 119.5
C21 C27 C26 119.7(2)
C21 C27 C1 122.58(19)
C26 C27 C1 117.7(2)
C29 C28 C20 119.1(2)
C29 C28 H28 120.5
C20 C28 H28 120.5
C30 C29 C28 120.5(3)
C30 C29 H29 119.7
C28 C29 H29 119.7
C29 C30 C31 120.6(2)
C29 C30 H30 119.7
C31 C30 H30 119.7
C30 C31 C32 120.2(2)
C30 C31 H31 119.9
C32 C31 H31 119.9
C31 C32 C20 118.7(2)
C31 C32 H32 120.7
C20 C32 H32 120.7
C28 C20 C32 120.9(2)
C28 C20 N1 119.8(2)
C32 C20 N1 119.2(2)
O2 S1 O1 116.50(16)
O2 S1 C7 109.50(14)
O1 S1 C7 108.14(13)
O2 S1 C8 109.48(13)
O1 S1 C8 108.25(13)
C7 S1 C8 104.26(11)

loop_
_geom_bond_atom_site_label_1
_geom_bond_atom_site_label_2
_geom_bond_distance
C1 C13 1.531(3)
C1 C2 1.536(3)
C1 C14 1.538(3)
C1 C27 1.542(3)
C2 C7 1.382(3)
C2 C3 1.411(3)
C3 C4 1.382(3)
C3 H3 0.9300
C4 C5 1.393(4)
C4 H4 0.9300
C5 C6 1.362(4)
C5 H5 0.9300
C6 C7 1.413(4)
C6 H6 0.9300
C7 S1 1.753(2)
C8 C13 1.393(3)
C8 C9 1.410(3)
C8 S1 1.757(2)
C9 C10 1.368(4)
C9 H9 0.9300
C10 C11 1.401(4)
C10 H10 0.9300
C11 C12 1.391(3)
C11 H11 0.9300
C12 C13 1.407(3)
C12 H12 0.9300
C14 C19 1.399(3)
C14 C15 1.400(3)
C15 C16 1.379(3)
C15 H15 0.9300
C16 C17 1.407(4)
C16 H16 0.9300
C17 C18 1.379(3)
C17 H17 0.9300
C18 C19 1.401(3)
C18 H18 0.9300
C19 N1 1.402(3)
N1 C21 1.418(3)
N1 C20 1.435(3)
C21 C27 1.379(3)
C21 C22 1.411(3)
C22 C23 1.386(3)
C22 H22 0.9300
C23 C25 1.382(3)
C23 H23 0.9300
C25 C26 1.382(3)
C25 H25 0.9300
C26 C27 1.397(3)
C26 H26 0.9300
C28 C29 1.384(4)
C28 C20 1.391(4)
C28 H28 0.9300
C29 C30 1.374(4)
C29 H29 0.9300
C30 C31 1.379(4)
C30 H30 0.9300
C31 C32 1.395(4)
C31 H31 0.9300
C32 C20 1.395(3)
C32 H32 0.9300
O1 S1 1.440(2)
O2 S1 1.434(2)

loop_
_geom_torsion_atom_site_label_1
_geom_torsion_atom_site_label_2
_geom_torsion_atom_site_label_3
_geom_torsion_atom_site_label_4
_geom_torsion
C13 C1 C2 C7 -5.8(3)
C14 C1 C2 C7 114.8(3)
C27 C1 C2 C7 -124.8(2)
C13 C1 C2 C3 173.69(19)
C14 C1 C2 C3 -65.6(2)
C27 C1 C2 C3 54.8(3)
C7 C2 C3 C4 0.6(4)
C1 C2 C3 C4 -178.9(2)
C2 C3 C4 C5 2.1(4)
C3 C4 C5 C6 -3.2(5)
C4 C5 C6 C7 1.5(5)
C3 C2 C7 C6 -2.4(4)
C1 C2 C7 C6 177.2(2)
C3 C2 C7 S1 171.54(18)
C1 C2 C7 S1 -8.9(4)
C5 C6 C7 C2 1.3(5)
C5 C6 C7 S1 -173.0(2)
C13 C8 C9 C10 1.5(4)
S1 C8 C9 C10 179.98(19)
C8 C9 C10 C11 -0.8(4)
C9 C10 C11 C12 -0.2(4)
C10 C11 C12 C13 0.6(4)
C9 C8 C13 C12 -1.2(3)
S1 C8 C13 C12 -179.48(17)
C9 C8 C13 C1 179.5(2)
S1 C8 C13 C1 1.2(3)
C11 C12 C13 C8 0.1(3)
C11 C12 C13 C1 179.5(2)
C2 C1 C13 C8 9.9(3)
C14 C1 C13 C8 -111.6(2)
C27 C1 C13 C8 128.7(2)
C2 C1 C13 C12 -169.41(19)
C14 C1 C13 C12 69.1(2)
C27 C1 C13 C12 -50.5(2)
C13 C1 C14 C19 -112.3(2)
C2 C1 C14 C19 122.4(2)
C27 C1 C14 C19 4.7(3)
C13 C1 C14 C15 68.1(2)
C2 C1 C14 C15 -57.2(3)
C27 C1 C14 C15 -175.0(2)
C19 C14 C15 C16 0.4(4)
C1 C14 C15 C16 -179.9(2)
C14 C15 C16 C17 0.7(4)
C15 C16 C17 C18 -1.4(4)
C16 C17 C18 C19 1.1(4)
C15 C14 C19 C18 -0.8(3)
C1 C14 C19 C18 179.6(2)
C15 C14 C19 N1 178.2(2)
C1 C14 C19 N1 -1.5(3)
C17 C18 C19 C14 0.0(3)
C17 C18 C19 N1 -178.9(2)
C14 C19 N1 C21 -2.0(3)
C18 C19 N1 C21 176.9(2)
C14 C19 N1 C20 -177.1(2)
C18 C19 N1 C20 1.8(3)
C19 N1 C21 C27 1.8(3)
C20 N1 C21 C27 176.8(2)
C19 N1 C21 C22 -178.3(2)
C20 N1 C21 C22 -3.2(3)
C27 C21 C22 C23 0.2(3)
N1 C21 C22 C23 -179.8(2)
C21 C22 C23 C25 -1.0(3)
C22 C23 C25 C26 1.0(3)
C23 C25 C26 C27 -0.3(3)
C22 C21 C27 C26 0.5(3)
N1 C21 C27 C26 -179.5(2)
C22 C21 C27 C1 -177.90(19)
N1 C21 C27 C1 2.1(3)
C25 C26 C27 C21 -0.5(3)
C25 C26 C27 C1 178.0(2)
C13 C1 C27 C21 112.2(2)
C2 C1 C27 C21 -123.9(2)
C14 C1 C27 C21 -5.0(3)
C13 C1 C27 C26 -66.3(2)
C2 C1 C27 C26 57.7(2)
C14 C1 C27 C26 176.60(18)
C20 C28 C29 C30 0.0(4)
C28 C29 C30 C31 0.0(4)
C29 C30 C31 C32 -0.4(4)
C30 C31 C32 C20 0.7(4)
C29 C28 C20 C32 0.3(4)
C29 C28 C20 N1 -179.6(2)
C31 C32 C20 C28 -0.7(4)
C31 C32 C20 N1 179.2(2)
C19 N1 C20 C28 -87.8(3)
C21 N1 C20 C28 97.0(3)
C19 N1 C20 C32 92.3(3)
C21 N1 C20 C32 -82.9(3)
C2 C7 S1 O2 134.1(2)
C6 C7 S1 O2 -51.6(3)
C2 C7 S1 O1 -98.0(2)
C6 C7 S1 O1 76.3(3)
C2 C7 S1 C8 17.0(2)
C6 C7 S1 C8 -168.6(2)
C13 C8 S1 O2 -130.5(2)
C9 C8 S1 O2 51.1(2)
C13 C8 S1 O1 101.6(2)
C9 C8 S1 O1 -76.9(2)
C13 C8 S1 C7 -13.4(2)
C9 C8 S1 C7 168.17(18)

loop_
_platon_squeeze_void_nr
_platon_squeeze_void_average_x
_platon_squeeze_void_average_y
_platon_squeeze_void_average_z
_platon_squeeze_void_volume
_platon_squeeze_void_count_electrons
1 0.015 0.500 0.500 431.1 -5.6
